data_4337569
loop_
_publ_author_name
'Sazama, Graham T.'
'Betley, Theodore A.'

_publ_section_title
;
 Multiple, disparate redox pathways exhibited by a tris(pyrrolido)ethane
 iron complex.
;
_journal_issue 1
_journal_name_full 'Inorganic chemistry'
_journal_page_first 269
_journal_page_last 281
_journal_paper_doi 10.1021/ic402210j
_journal_volume 53
_journal_year 2014
_chemical_formula_sum 'C64 H85.56 Fe Li N3 O4 S'
_chemical_formula_weight 1055.76
_chemical_name_common '[(tpe)Fe(SBn)][Li(THF)2(Et2O)2]'
_chemical_name_systematic
; 
 ? 
;
_space_group_IT_number 14
_symmetry_cell_setting monoclinic
_symmetry_space_group_name_Hall '-P 2ybc'
_symmetry_space_group_name_H-M 'P 1 21/c 1'
_atom_sites_solution_hydrogens geom
_atom_sites_solution_primary direct
_atom_sites_solution_secondary difmap
_audit_creation_method SHELXL-97
_cell_angle_alpha 90.00
_cell_angle_beta 104.699(5)
_cell_angle_gamma 90.00
_cell_formula_units_Z 4
_cell_length_a 12.256(3)
_cell_length_b 27.789(6)
_cell_length_c 18.113(4)
_cell_measurement_reflns_used 8549
_cell_measurement_temperature 100(2)
_cell_measurement_theta_max 24.54
_cell_measurement_theta_min 2.33
_cell_volume 5967(2)
_computing_structure_refinement 'SHELXL-97 (Sheldrick, 2008)'
_computing_structure_solution 'SHELXS-97 (Sheldrick, 2008)'
_diffrn_ambient_temperature 100(2)
_diffrn_measured_fraction_theta_full 0.995
_diffrn_measured_fraction_theta_max 0.995
_diffrn_radiation_monochromator graphite
_diffrn_radiation_source 'fine-focus sealed tube'
_diffrn_radiation_type MoK\a
_diffrn_radiation_wavelength 0.71073
_diffrn_reflns_av_R_equivalents 0.0717
_diffrn_reflns_av_sigmaI/netI 0.0632
_diffrn_reflns_limit_h_max 14
_diffrn_reflns_limit_h_min -14
_diffrn_reflns_limit_k_max 32
_diffrn_reflns_limit_k_min -32
_diffrn_reflns_limit_l_max 21
_diffrn_reflns_limit_l_min -21
_diffrn_reflns_number 47364
_diffrn_reflns_theta_full 25.00
_diffrn_reflns_theta_max 25.00
_diffrn_reflns_theta_min 1.37
_exptl_absorpt_coefficient_mu 0.335
_exptl_absorpt_correction_type multi-scan
_exptl_crystal_density_diffrn 1.175
_exptl_crystal_density_method 'not measured'
_exptl_crystal_F_000 2270
_refine_diff_density_max 1.108
_refine_diff_density_min -0.600
_refine_diff_density_rms 0.061
_refine_ls_extinction_method none
_refine_ls_goodness_of_fit_ref 1.021
_refine_ls_hydrogen_treatment mixed
_refine_ls_matrix_type full
_refine_ls_number_parameters 765
_refine_ls_number_reflns 10460
_refine_ls_number_restraints 29
_refine_ls_restrained_S_all 1.022
_refine_ls_R_factor_all 0.1004
_refine_ls_R_factor_gt 0.0578
_refine_ls_shift/su_max 0.001
_refine_ls_shift/su_mean 0.000
_refine_ls_structure_factor_coef Fsqd
_refine_ls_weighting_details 'calc w=1/[\s^2^(Fo^2^)+(0.0764P)^2^+5.7457P] where P=(Fo^2^+2Fc^2^)/3'
_refine_ls_weighting_scheme calc
_refine_ls_wR_factor_gt 0.1426
_refine_ls_wR_factor_ref 0.1633
_reflns_number_gt 6959
_reflns_number_total 10460
_reflns_threshold_expression >2sigma(I)
_cod_data_source_file ic402210j_si_001.cif
_cod_data_source_block gts043
_cod_depositor_comments
;
The following automatic conversions were performed:

'_symmetry_cell_setting' value 'Monoclinic' changed to 'monoclinic'
according to
/usr/data/users/saulius/automatic-downloads/current/ACS/lib/dictionaries/cif_core.dic
dictionary named 'cif_core.dic' version 2.4.2 from 2011-04-26.

Automatic conversion script
Id: cif_fix_values 2281 2013-09-26 08:29:07Z andrius 
;
_cod_original_sg_symbol_H-M P2(1)/c
_cod_database_code 4337569

loop_
_symmetry_equiv_pos_as_xyz
'x, y, z'
'-x, y+1/2, -z+1/2'
'-x, -y, -z'
'x, -y-1/2, z-1/2'

loop_
_atom_site_label
_atom_site_type_symbol
_atom_site_fract_x
_atom_site_fract_y
_atom_site_fract_z
_atom_site_U_iso_or_equiv
_atom_site_adp_type
_atom_site_occupancy
_atom_site_symmetry_multiplicity
_atom_site_calc_flag
_atom_site_refinement_flags
_atom_site_disorder_assembly
_atom_site_disorder_group
Fe1 Fe 0.68244(4) 0.379392(16) 0.26617(3) 0.02489(14) Uani 1 1 d . . .
S1 S 0.75566(8) 0.45042(3) 0.31184(5) 0.0372(2) Uani 1 1 d . . .
N1 N 0.7320(2) 0.34939(10) 0.18239(15) 0.0286(7) Uani 1 1 d . . .
N2 N 0.5204(2) 0.36972(9) 0.21795(15) 0.0289(7) Uani 1 1 d . . .
N3 N 0.6977(2) 0.32106(10) 0.33028(15) 0.0289(7) Uani 1 1 d . . .
C1 C 0.5469(4) 0.23786(14) 0.1688(2) 0.0453(10) Uani 1 1 d . . .
H1A H 0.5078 0.2421 0.1149 0.068 Uiso 1 1 calc R . .
H1B H 0.4939 0.2254 0.1965 0.068 Uiso 1 1 calc R . .
H1C H 0.6092 0.2150 0.1732 0.068 Uiso 1 1 calc R . .
C2 C 0.5939(3) 0.28649(12) 0.2030(2) 0.0334(8) Uani 1 1 d . . .
C3 C 0.6770(3) 0.30632(13) 0.1596(2) 0.0348(9) Uani 1 1 d . . .
C4 C 0.7096(4) 0.28883(17) 0.0980(3) 0.0629(14) Uani 1 1 d . . .
H4 H 0.6848 0.2598 0.0714 0.075 Uiso 1 1 calc R . .
C5 C 0.7871(4) 0.32210(18) 0.0816(3) 0.0697(16) Uani 1 1 d . . .
H5 H 0.8244 0.3194 0.0417 0.084 Uiso 1 1 calc R . .
C6 C 0.7993(3) 0.35922(14) 0.1333(2) 0.0392(9) Uani 1 1 d . . .
C7 C 0.4964(3) 0.32205(13) 0.19764(19) 0.0331(8) Uani 1 1 d . . .
C8 C 0.3818(3) 0.31529(14) 0.1801(2) 0.0440(10) Uani 1 1 d . . .
H8 H 0.3430 0.2860 0.1643 0.053 Uiso 1 1 calc R . .
C9 C 0.3321(3) 0.36008(15) 0.1897(2) 0.0461(10) Uani 1 1 d . . .
H9 H 0.2538 0.3663 0.1821 0.055 Uiso 1 1 calc R . .
C10 C 0.4186(3) 0.39314(13) 0.21233(19) 0.0342(9) Uani 1 1 d . . .
C11 C 0.6538(3) 0.28033(12) 0.2874(2) 0.0339(8) Uani 1 1 d . . .
C12 C 0.6737(4) 0.24049(13) 0.3327(2) 0.0448(10) Uani 1 1 d . . .
H12 H 0.6533 0.2083 0.3173 0.054 Uiso 1 1 calc R . .
C13 C 0.7299(4) 0.25588(14) 0.4062(2) 0.0493(11) Uani 1 1 d . . .
H13 H 0.7543 0.2359 0.4498 0.059 Uiso 1 1 calc R . .
C14 C 0.7436(3) 0.30524(13) 0.4042(2) 0.0354(9) Uani 1 1 d . . .
C15 C 0.7910(3) 0.33963(13) 0.46672(19) 0.0340(9) Uani 1 1 d . . .
C16 C 0.9072(3) 0.34677(14) 0.4943(2) 0.0384(9) Uani 1 1 d . . .
C17 C 0.9478(3) 0.38036(15) 0.5515(2) 0.0439(10) Uani 1 1 d . . .
H17 H 1.0269 0.3848 0.5698 0.053 Uiso 1 1 calc R . .
C18 C 0.8756(4) 0.40768(18) 0.5826(2) 0.0528(12) Uani 1 1 d . . .
C19 C 0.7617(4) 0.39906(18) 0.5568(2) 0.0585(13) Uani 1 1 d . . .
H19 H 0.7113 0.4168 0.5785 0.070 Uiso 1 1 calc R . .
C20 C 0.7174(3) 0.36547(16) 0.5003(2) 0.0469(11) Uani 1 1 d . . .
C21 C 0.9889(4) 0.31760(16) 0.4620(3) 0.0597(12) Uani 1 1 d . . .
H21A H 0.9671 0.2836 0.4596 0.089 Uiso 1 1 calc R . .
H21B H 1.0653 0.3212 0.4950 0.089 Uiso 1 1 calc R . .
H21C H 0.9871 0.3291 0.4106 0.089 Uiso 1 1 calc R . .
C22 C 0.9212(4) 0.4460(2) 0.6435(3) 0.0758(16) Uani 1 1 d . . .
H22A H 0.9341 0.4316 0.6944 0.114 Uiso 1 1 calc R . .
H22B H 0.8661 0.4722 0.6386 0.114 Uiso 1 1 calc R . .
H22C H 0.9923 0.4589 0.6365 0.114 Uiso 1 1 calc R . .
C23 C 0.5918(3) 0.35614(19) 0.4760(3) 0.0603(13) Uani 1 1 d . . .
H23A H 0.5664 0.3561 0.4202 0.090 Uiso 1 1 calc R . .
H23B H 0.5521 0.3815 0.4965 0.090 Uiso 1 1 calc R . .
H23C H 0.5754 0.3248 0.4957 0.090 Uiso 1 1 calc R . .
C24 C 0.8706(3) 0.40282(14) 0.13753(19) 0.0343(9) Uani 1 1 d . . .
C25 C 0.8508(3) 0.43504(15) 0.07529(19) 0.0381(9) Uani 1 1 d . . .
C26 C 0.9224(3) 0.47394(14) 0.0765(2) 0.0372(9) Uani 1 1 d . . .
H26 H 0.9086 0.4949 0.0337 0.045 Uiso 1 1 calc R . .
C27 C 1.0136(3) 0.48333(13) 0.13844(19) 0.0328(8) Uani 1 1 d . . .
C28 C 1.0305(3) 0.45212(12) 0.20048(19) 0.0302(8) Uani 1 1 d . . .
H28 H 1.0911 0.4583 0.2439 0.036 Uiso 1 1 calc R . .
C29 C 0.9621(3) 0.41221(13) 0.20134(19) 0.0316(8) Uani 1 1 d . . .
C30 C 0.7501(3) 0.42930(19) 0.0065(2) 0.0588(13) Uani 1 1 d . . .
H30A H 0.7656 0.4036 -0.0265 0.088 Uiso 1 1 calc R . .
H30B H 0.7370 0.4596 -0.0221 0.088 Uiso 1 1 calc R . .
H30C H 0.6830 0.4210 0.0239 0.088 Uiso 1 1 calc R . .
C31 C 1.0905(3) 0.52582(14) 0.1385(2) 0.0407(9) Uani 1 1 d . . .
H31A H 1.1673 0.5143 0.1424 0.061 Uiso 1 1 calc R . .
H31B H 1.0902 0.5467 0.1821 0.061 Uiso 1 1 calc R . .
H31C H 1.0637 0.5440 0.0910 0.061 Uiso 1 1 calc R . .
C32 C 0.9894(3) 0.37950(14) 0.2703(2) 0.0455(10) Uani 1 1 d . . .
H32A H 0.9628 0.3942 0.3117 0.068 Uiso 1 1 calc R . .
H32B H 1.0712 0.3747 0.2871 0.068 Uiso 1 1 calc R . .
H32C H 0.9520 0.3484 0.2569 0.068 Uiso 1 1 calc R . .
C33 C 0.4101(3) 0.44600(13) 0.22068(19) 0.0309(8) Uani 1 1 d . . .
C34 C 0.3694(3) 0.46637(13) 0.27946(19) 0.0335(8) Uani 1 1 d . . .
C35 C 0.3598(3) 0.51612(13) 0.2839(2) 0.0378(9) Uani 1 1 d . . .
H35 H 0.3321 0.5294 0.3240 0.045 Uiso 1 1 calc R . .
C36 C 0.3893(3) 0.54694(13) 0.2320(2) 0.0379(9) Uani 1 1 d . . .
C37 C 0.4296(3) 0.52649(13) 0.1747(2) 0.0381(9) Uani 1 1 d . . .
H37 H 0.4504 0.5471 0.1386 0.046 Uiso 1 1 calc R . .
C38 C 0.4411(3) 0.47692(14) 0.16747(19) 0.0346(9) Uani 1 1 d . . .
C39 C 0.3387(4) 0.43472(15) 0.3393(2) 0.0453(10) Uani 1 1 d . . .
H39A H 0.2707 0.4162 0.3159 0.068 Uiso 1 1 calc R . .
H39B H 0.3245 0.4549 0.3803 0.068 Uiso 1 1 calc R . .
H39C H 0.4011 0.4126 0.3605 0.068 Uiso 1 1 calc R . .
C40 C 0.3751(4) 0.60092(15) 0.2367(3) 0.0601(13) Uani 1 1 d . . .
H40A H 0.3051 0.6108 0.2002 0.090 Uiso 1 1 calc R . .
H40B H 0.4393 0.6172 0.2245 0.090 Uiso 1 1 calc R . .
H40C H 0.3716 0.6097 0.2884 0.090 Uiso 1 1 calc R . .
C41 C 0.4830(4) 0.45645(15) 0.1023(2) 0.0495(11) Uani 1 1 d . . .
H41A H 0.5631 0.4483 0.1205 0.074 Uiso 1 1 calc R . .
H41B H 0.4730 0.4804 0.0613 0.074 Uiso 1 1 calc R . .
H41C H 0.4400 0.4274 0.0828 0.074 Uiso 1 1 calc R . .
C42 C 0.6651(3) 0.46871(16) 0.3735(2) 0.0498(11) Uani 1 1 d . . .
H42A H 0.5889 0.4764 0.3413 0.060 Uiso 1 1 calc R . .
H42B H 0.6577 0.4415 0.4071 0.060 Uiso 1 1 calc R . .
C43 C 0.7104(3) 0.51173(14) 0.4220(2) 0.0405(9) Uani 1 1 d . . .
C44 C 0.8196(4) 0.51285(16) 0.4693(2) 0.0502(11) Uani 1 1 d . . .
H44 H 0.8684 0.4863 0.4692 0.060 Uiso 1 1 calc R . .
C45 C 0.8583(4) 0.55146(17) 0.5160(2) 0.0526(11) Uani 1 1 d . . .
H45 H 0.9324 0.5512 0.5486 0.063 Uiso 1 1 calc R . .
C46 C 0.7886(4) 0.59072(17) 0.5154(2) 0.0542(12) Uani 1 1 d . . .
H46 H 0.8151 0.6175 0.5474 0.065 Uiso 1 1 calc R . .
C47 C 0.6821(4) 0.59100(15) 0.4689(2) 0.0497(11) Uani 1 1 d . . .
H47 H 0.6348 0.6181 0.4685 0.060 Uiso 1 1 calc R . .
C48 C 0.6421(4) 0.55162(15) 0.4218(2) 0.0442(10) Uani 1 1 d . . .
H48 H 0.5677 0.5521 0.3895 0.053 Uiso 1 1 calc R . .
Li1 Li 0.7888(7) 0.6706(2) 0.1524(4) 0.0502(18) Uani 1 1 d D . .
O1 O 0.7764(4) 0.61163(13) 0.2080(2) 0.0429(10) Uani 0.783(6) 1 d PD A 1
C49 C 0.7091(8) 0.6593(3) 0.2975(5) 0.078(3) Uani 0.783(6) 1 d PD A 1
H49A H 0.7809 0.6767 0.3091 0.117 Uiso 0.783(6) 1 calc PR A 1
H49B H 0.6804 0.6578 0.3433 0.117 Uiso 0.783(6) 1 calc PR A 1
H49C H 0.6543 0.6760 0.2567 0.117 Uiso 0.783(6) 1 calc PR A 1
C50 C 0.7270(5) 0.6085(2) 0.2717(4) 0.0504(15) Uani 0.783(6) 1 d PD A 1
H50A H 0.7777 0.5905 0.3140 0.061 Uiso 0.783(6) 1 calc PR A 1
H50B H 0.6540 0.5913 0.2566 0.061 Uiso 0.783(6) 1 calc PR A 1
C51 C 0.8067(9) 0.5618(3) 0.1845(7) 0.052(2) Uani 0.783(6) 1 d PD A 1
H51A H 0.8638 0.5650 0.1547 0.062 Uiso 0.783(6) 1 calc PR A 1
H51B H 0.8406 0.5428 0.2309 0.062 Uiso 0.783(6) 1 calc PR A 1
C52 C 0.7118(4) 0.5371(2) 0.1404(3) 0.0529(16) Uani 0.783(6) 1 d PD A 1
H52A H 0.6595 0.5300 0.1719 0.079 Uiso 0.783(6) 1 calc PR A 1
H52B H 0.7362 0.5069 0.1216 0.079 Uiso 0.783(6) 1 calc PR A 1
H52C H 0.6738 0.5571 0.0969 0.079 Uiso 0.783(6) 1 calc PR A 1
O1B O 0.7191(13) 0.6276(4) 0.2211(8) 0.043(4) Uani 0.217(6) 1 d PD A 2
C49B C 0.749(2) 0.6754(9) 0.3426(14) 0.078(3) Uani 0.217(6) 1 d PD A 2
H49D H 0.7936 0.6504 0.3747 0.117 Uiso 0.217(6) 1 calc PR A 2
H49E H 0.7070 0.6938 0.3725 0.117 Uiso 0.217(6) 1 calc PR A 2
H49F H 0.7994 0.6971 0.3242 0.117 Uiso 0.217(6) 1 calc PR A 2
C50B C 0.666(2) 0.6519(13) 0.2742(15) 0.0504(15) Uani 0.217(6) 1 d PD A 2
H50C H 0.6193 0.6283 0.2935 0.061 Uiso 0.217(6) 1 calc PR A 2
H50D H 0.6145 0.6771 0.2460 0.061 Uiso 0.217(6) 1 calc PR A 2
C51B C 0.7473(18) 0.5764(6) 0.2483(12) 0.052(2) Uani 0.217(6) 1 d PD A 2
H51C H 0.7959 0.5740 0.3009 0.062 Uiso 0.217(6) 1 calc PR A 2
H51D H 0.6806 0.5551 0.2412 0.062 Uiso 0.217(6) 1 calc PR A 2
C52B C 0.806(3) 0.5715(16) 0.191(3) 0.0529(16) Uani 0.217(6) 1 d PD A 2
H52D H 0.7585 0.5831 0.1425 0.079 Uiso 0.217(6) 1 calc PR A 2
H52E H 0.8246 0.5376 0.1864 0.079 Uiso 0.217(6) 1 calc PR A 2
H52F H 0.8755 0.5905 0.2052 0.079 Uiso 0.217(6) 1 calc PR A 2
O3 O 0.9196(3) 0.70269(10) 0.21748(18) 0.0600(8) Uani 0.779(8) 1 d PD A 1
C57 C 1.0086(7) 0.6696(3) 0.2577(7) 0.116(4) Uani 0.779(8) 1 d PDU A 1
H57A H 0.9861 0.6549 0.3014 0.139 Uiso 0.779(8) 1 calc PR A 1
H57B H 1.0178 0.6435 0.2227 0.139 Uiso 0.779(8) 1 calc PR A 1
C58 C 1.1076(13) 0.6930(9) 0.283(2) 0.150(5) Uani 0.779(8) 1 d PDU A 1
H58A H 1.1675 0.6784 0.2627 0.179 Uiso 0.779(8) 1 calc PR A 1
H58B H 1.1321 0.6928 0.3397 0.179 Uiso 0.779(8) 1 calc PR A 1
C59 C 1.0770(7) 0.7473(3) 0.2502(6) 0.106(3) Uani 0.779(8) 1 d PD A 1
H59A H 1.1134 0.7714 0.2889 0.127 Uiso 0.779(8) 1 calc PR A 1
H59B H 1.1041 0.7523 0.2038 0.127 Uiso 0.779(8) 1 calc PR A 1
C60 C 0.9548(6) 0.7521(2) 0.2324(4) 0.056(2) Uani 0.779(8) 1 d PD A 1
H60A H 0.9298 0.7654 0.2761 0.067 Uiso 0.779(8) 1 calc PR A 1
H60B H 0.9260 0.7727 0.1870 0.067 Uiso 0.779(8) 1 calc PR A 1
O3B O 0.9196(3) 0.70269(10) 0.21748(18) 0.0600(8) Uani 0.221(8) 1 d PD A 2
C57B C 1.0287(17) 0.6789(9) 0.2179(18) 0.116(4) Uani 0.221(8) 1 d PDU A 2
H57C H 1.0225 0.6436 0.2230 0.139 Uiso 0.221(8) 1 calc PR A 2
H57D H 1.0503 0.6858 0.1698 0.139 Uiso 0.221(8) 1 calc PR A 2
C58B C 1.107(5) 0.697(4) 0.279(7) 0.150(5) Uani 0.221(8) 1 d PDU A 2
H58C H 1.1693 0.7133 0.2625 0.179 Uiso 0.221(8) 1 calc PR A 2
H58D H 1.1394 0.6717 0.3162 0.179 Uiso 0.221(8) 1 calc PR A 2
C59B C 1.036(2) 0.7364(10) 0.3162(15) 0.106(3) Uani 0.221(8) 1 d PD A 2
H59C H 1.0105 0.7220 0.3590 0.127 Uiso 0.221(8) 1 calc PR A 2
H59D H 1.0820 0.7652 0.3350 0.127 Uiso 0.221(8) 1 calc PR A 2
C60B C 0.940(2) 0.7489(7) 0.2534(15) 0.056(2) Uani 0.221(8) 1 d PD A 2
H60C H 0.8744 0.7601 0.2717 0.067 Uiso 0.221(8) 1 calc PR A 2
H60D H 0.9593 0.7734 0.2192 0.067 Uiso 0.221(8) 1 calc PR A 2
O2 O 0.835(2) 0.6553(9) 0.0565(10) 0.061(3) Uani 0.699(8) 1 d P A 1
C56 C 0.9158(13) 0.6918(5) 0.0417(6) 0.118(5) Uani 0.699(8) 1 d P A 1
H56A H 0.8863 0.7247 0.0451 0.142 Uiso 0.699(8) 1 calc PR A 1
H56B H 0.9896 0.6888 0.0796 0.142 Uiso 0.699(8) 1 calc PR A 1
C55 C 0.9277(9) 0.6830(4) -0.0322(6) 0.084(3) Uani 0.699(8) 1 d P A 1
H55A H 0.9958 0.6984 -0.0415 0.101 Uiso 0.699(8) 1 calc PR A 1
H55B H 0.8601 0.6925 -0.0723 0.101 Uiso 0.699(8) 1 calc PR A 1
C54 C 0.9391(7) 0.6317(3) -0.0241(4) 0.070(2) Uani 0.699(8) 1 d P A 1
H54A H 1.0131 0.6229 0.0100 0.084 Uiso 0.699(8) 1 calc PR A 1
H54B H 0.9311 0.6160 -0.0742 0.084 Uiso 0.699(8) 1 calc PR A 1
C53 C 0.8430(10) 0.6172(3) 0.0109(5) 0.072(3) Uani 0.699(8) 1 d P A 1
H53A H 0.7718 0.6126 -0.0290 0.087 Uiso 0.699(8) 1 calc PR A 1
H53B H 0.8612 0.5872 0.0411 0.087 Uiso 0.699(8) 1 calc PR A 1
O2B O 0.859(5) 0.657(2) 0.073(3) 0.061(3) Uani 0.301(8) 1 d P A 2
C56B C 0.847(3) 0.6964(14) 0.0137(17) 0.118(5) Uani 0.301(8) 1 d P A 2
H56C H 0.7664 0.6940 -0.0147 0.142 Uiso 0.301(8) 1 calc PR A 2
H56D H 0.8517 0.7261 0.0444 0.142 Uiso 0.301(8) 1 calc PR A 2
C55B C 0.900(2) 0.7094(9) -0.0433(16) 0.084(3) Uani 0.301(8) 1 d P A 2
H55C H 0.9821 0.7099 -0.0217 0.126 Uiso 0.301(8) 1 calc PR A 2
H55D H 0.8746 0.7414 -0.0630 0.126 Uiso 0.301(8) 1 calc PR A 2
H55E H 0.8816 0.6859 -0.0850 0.126 Uiso 0.301(8) 1 calc PR A 2
C54B C 0.8396(13) 0.5891(6) -0.0356(8) 0.053(5) Uani 0.301(8) 1 d P A 2
H54C H 0.8841 0.6065 -0.0650 0.079 Uiso 0.301(8) 1 calc PR A 2
H54D H 0.7907 0.5657 -0.0687 0.079 Uiso 0.301(8) 1 calc PR A 2
H54E H 0.8905 0.5723 0.0070 0.079 Uiso 0.301(8) 1 calc PR A 2
C53B C 0.7646(15) 0.6261(7) -0.0036(9) 0.058(5) Uani 0.301(8) 1 d P A 2
H53C H 0.7059 0.6090 0.0150 0.069 Uiso 0.301(8) 1 calc PR A 2
H53D H 0.7272 0.6490 -0.0440 0.069 Uiso 0.301(8) 1 calc PR A 2
O4 O 0.681(6) 0.714(2) 0.112(4) 0.071(18) Uani 0.22(2) 1 d P A 1
C63 C 0.599(3) 0.6879(13) 0.043(2) 0.067(3) Uani 0.22(2) 1 d P A 1
H63A H 0.5381 0.7116 0.0241 0.080 Uiso 0.22(2) 1 calc PR A 1
H63B H 0.6423 0.6869 0.0036 0.080 Uiso 0.22(2) 1 calc PR A 1
C64 C 0.554(4) 0.652(2) 0.037(4) 0.105(5) Uani 0.22(2) 1 d P A 1
H64A H 0.6027 0.6269 0.0244 0.157 Uiso 0.22(2) 1 calc PR A 1
H64B H 0.4842 0.6539 -0.0043 0.157 Uiso 0.22(2) 1 calc PR A 1
H64C H 0.5352 0.6437 0.0848 0.157 Uiso 0.22(2) 1 calc PR A 1
O4B O 0.6514(14) 0.7115(5) 0.1161(10) 0.041(2) Uani 0.78(2) 1 d P A 2
C63B C 0.5590(10) 0.7036(4) 0.0512(5) 0.067(3) Uani 0.78(2) 1 d P A 2
H63C H 0.5846 0.7078 0.0040 0.080 Uiso 0.78(2) 1 calc PR A 2
H63D H 0.4992 0.7276 0.0508 0.080 Uiso 0.78(2) 1 calc PR A 2
C64B C 0.5135(11) 0.6556(6) 0.0527(10) 0.105(5) Uani 0.78(2) 1 d P A 2
H64D H 0.5739 0.6319 0.0567 0.157 Uiso 0.78(2) 1 calc PR A 2
H64E H 0.4545 0.6499 0.0057 0.157 Uiso 0.78(2) 1 calc PR A 2
H64F H 0.4813 0.6524 0.0968 0.157 Uiso 0.78(2) 1 calc PR A 2
C61 C 0.6821(5) 0.79746(16) 0.0999(4) 0.0828(17) Uani 1 1 d . A .
H61A H 0.7579 0.7903 0.0944 0.124 Uiso 1 1 calc R . .
H61B H 0.6829 0.8283 0.1262 0.124 Uiso 1 1 calc R . .
H61C H 0.6292 0.7993 0.0493 0.124 Uiso 1 1 calc R . .
C62 C 0.6461(4) 0.75889(16) 0.1449(3) 0.0543(11) Uani 1 1 d . . .
H62A H 0.5635 0.7596 0.1386 0.065 Uiso 0.22(2) 1 calc PR A 1
H62B H 0.6846 0.7618 0.1998 0.065 Uiso 0.22(2) 1 calc PR A 1
H62C H 0.6941 0.7602 0.1978 0.065 Uiso 0.78(2) 1 calc PR A 2
H62D H 0.5675 0.7654 0.1470 0.065 Uiso 0.78(2) 1 calc PR A 2

loop_
_atom_site_aniso_label
_atom_site_aniso_U_11
_atom_site_aniso_U_22
_atom_site_aniso_U_33
_atom_site_aniso_U_23
_atom_site_aniso_U_13
_atom_site_aniso_U_12
Fe1 0.0310(3) 0.0225(3) 0.0207(2) 0.0001(2) 0.0056(2) -0.0023(2)
S1 0.0452(6) 0.0303(5) 0.0394(5) -0.0084(4) 0.0169(5) -0.0085(4)
N1 0.0304(16) 0.0317(16) 0.0238(14) -0.0053(12) 0.0072(13) -0.0094(13)
N2 0.0350(17) 0.0256(16) 0.0256(15) 0.0000(11) 0.0067(13) -0.0040(13)
N3 0.0354(17) 0.0239(15) 0.0284(15) 0.0031(12) 0.0099(13) 0.0023(13)
C1 0.049(3) 0.035(2) 0.057(3) -0.0167(19) 0.024(2) -0.0163(18)
C2 0.038(2) 0.0282(19) 0.037(2) -0.0073(15) 0.0149(17) -0.0062(16)
C3 0.039(2) 0.035(2) 0.033(2) -0.0113(16) 0.0134(17) -0.0138(17)
C4 0.072(3) 0.067(3) 0.063(3) -0.046(2) 0.041(3) -0.045(3)
C5 0.077(3) 0.086(4) 0.063(3) -0.050(3) 0.049(3) -0.051(3)
C6 0.041(2) 0.050(2) 0.029(2) -0.0193(17) 0.0143(17) -0.0179(19)
C7 0.037(2) 0.033(2) 0.0309(19) -0.0024(15) 0.0116(17) -0.0081(16)
C8 0.044(2) 0.041(2) 0.050(2) -0.0082(18) 0.016(2) -0.0218(19)
C9 0.030(2) 0.050(3) 0.058(3) -0.002(2) 0.0103(19) -0.0037(19)
C10 0.033(2) 0.041(2) 0.0280(19) 0.0031(15) 0.0068(16) -0.0021(17)
C11 0.035(2) 0.0239(19) 0.049(2) 0.0026(16) 0.0204(18) -0.0008(16)
C12 0.063(3) 0.023(2) 0.055(3) 0.0016(18) 0.027(2) 0.0035(18)
C13 0.068(3) 0.036(2) 0.049(3) 0.0210(19) 0.025(2) 0.016(2)
C14 0.043(2) 0.034(2) 0.0312(19) 0.0095(16) 0.0129(17) 0.0109(17)
C15 0.040(2) 0.042(2) 0.0221(17) 0.0132(15) 0.0108(16) 0.0141(18)
C16 0.043(2) 0.046(2) 0.030(2) 0.0105(17) 0.0149(18) 0.0132(19)
C17 0.037(2) 0.067(3) 0.0268(19) 0.0091(19) 0.0050(17) 0.012(2)
C18 0.047(3) 0.084(3) 0.0223(19) -0.004(2) 0.0010(18) 0.013(2)
C19 0.043(3) 0.097(4) 0.034(2) -0.020(2) 0.007(2) 0.022(2)
C20 0.042(2) 0.071(3) 0.025(2) 0.0001(19) 0.0041(18) 0.017(2)
C21 0.050(3) 0.057(3) 0.079(3) -0.004(2) 0.030(3) 0.012(2)
C22 0.064(3) 0.114(5) 0.039(3) -0.023(3) -0.005(2) 0.020(3)
C23 0.038(2) 0.092(4) 0.048(3) -0.014(2) 0.006(2) 0.016(2)
C24 0.035(2) 0.044(2) 0.0275(19) -0.0161(16) 0.0147(16) -0.0156(17)
C25 0.032(2) 0.063(3) 0.0202(18) -0.0107(17) 0.0086(16) -0.0166(19)
C26 0.030(2) 0.059(3) 0.0244(18) -0.0020(17) 0.0095(16) -0.0139(18)
C27 0.0258(19) 0.045(2) 0.0283(19) -0.0094(16) 0.0073(15) -0.0084(17)
C28 0.0246(19) 0.036(2) 0.0271(18) -0.0085(15) 0.0014(15) -0.0028(16)
C29 0.029(2) 0.035(2) 0.0314(19) -0.0095(15) 0.0103(16) -0.0033(16)
C30 0.040(2) 0.105(4) 0.029(2) -0.005(2) 0.0039(19) -0.037(3)
C31 0.037(2) 0.047(2) 0.038(2) -0.0049(17) 0.0094(18) -0.0131(18)
C32 0.042(2) 0.038(2) 0.051(2) 0.0016(19) 0.0026(19) -0.0041(19)
C33 0.0242(19) 0.036(2) 0.0285(19) 0.0026(15) -0.0010(15) -0.0005(16)
C34 0.0249(19) 0.045(2) 0.0279(19) 0.0066(16) 0.0023(15) 0.0051(16)
C35 0.031(2) 0.040(2) 0.042(2) -0.0012(17) 0.0084(18) 0.0100(17)
C36 0.025(2) 0.035(2) 0.049(2) 0.0040(18) 0.0004(18) 0.0050(16)
C37 0.034(2) 0.036(2) 0.040(2) 0.0112(17) 0.0014(18) -0.0049(17)
C38 0.032(2) 0.044(2) 0.0252(18) 0.0065(16) 0.0020(16) -0.0016(17)
C39 0.045(2) 0.054(3) 0.040(2) 0.0070(19) 0.0164(19) 0.010(2)
C40 0.049(3) 0.038(2) 0.093(4) 0.001(2) 0.016(3) 0.006(2)
C41 0.071(3) 0.049(3) 0.032(2) 0.0029(18) 0.019(2) -0.007(2)
C42 0.039(2) 0.055(3) 0.059(3) -0.026(2) 0.019(2) -0.010(2)
C43 0.037(2) 0.050(3) 0.036(2) -0.0136(18) 0.0137(18) -0.0087(19)
C44 0.044(3) 0.054(3) 0.054(3) -0.016(2) 0.014(2) -0.002(2)
C45 0.045(3) 0.065(3) 0.047(3) -0.016(2) 0.011(2) -0.018(2)
C46 0.063(3) 0.056(3) 0.050(3) -0.019(2) 0.026(2) -0.021(2)
C47 0.062(3) 0.043(3) 0.052(3) -0.008(2) 0.029(2) -0.003(2)
C48 0.044(2) 0.051(3) 0.040(2) -0.0037(19) 0.0149(19) -0.003(2)
Li1 0.069(5) 0.034(4) 0.048(4) 0.003(3) 0.015(4) 0.005(3)
O1 0.044(2) 0.029(2) 0.058(2) 0.0025(17) 0.0171(19) 0.0063(17)
C49 0.132(8) 0.055(6) 0.067(7) 0.012(4) 0.059(6) 0.032(6)
C50 0.048(3) 0.050(4) 0.058(4) 0.012(3) 0.020(3) 0.003(3)
C51 0.060(4) 0.030(4) 0.065(4) -0.002(3) 0.016(3) 0.022(3)
C52 0.038(3) 0.051(3) 0.068(4) -0.011(3) 0.011(3) -0.004(3)
O1B 0.057(10) 0.025(8) 0.050(9) 0.010(6) 0.019(7) 0.007(7)
C49B 0.132(8) 0.055(6) 0.067(7) 0.012(4) 0.059(6) 0.032(6)
C50B 0.048(3) 0.050(4) 0.058(4) 0.012(3) 0.020(3) 0.003(3)
C51B 0.060(4) 0.030(4) 0.065(4) -0.002(3) 0.016(3) 0.022(3)
C52B 0.038(3) 0.051(3) 0.068(4) -0.011(3) 0.011(3) -0.004(3)
O3 0.0531(19) 0.0438(18) 0.076(2) 0.0110(15) 0.0038(16) 0.0005(14)
C57 0.071(5) 0.065(5) 0.186(9) 0.080(5) -0.014(5) -0.008(4)
C58 0.061(4) 0.144(9) 0.207(9) 0.111(8) -0.032(5) -0.028(4)
C59 0.081(6) 0.090(6) 0.145(8) 0.038(5) 0.027(5) 0.000(4)
C60 0.051(4) 0.051(3) 0.067(5) 0.009(3) 0.016(3) -0.015(3)
O3B 0.0531(19) 0.0438(18) 0.076(2) 0.0110(15) 0.0038(16) 0.0005(14)
C57B 0.071(5) 0.065(5) 0.186(9) 0.080(5) -0.014(5) -0.008(4)
C58B 0.061(4) 0.144(9) 0.207(9) 0.111(8) -0.032(5) -0.028(4)
C59B 0.081(6) 0.090(6) 0.145(8) 0.038(5) 0.027(5) 0.000(4)
C60B 0.051(4) 0.051(3) 0.067(5) 0.009(3) 0.016(3) -0.015(3)
O2 0.091(11) 0.047(3) 0.046(9) -0.006(6) 0.021(6) -0.001(6)
C56 0.186(17) 0.114(7) 0.064(9) 0.012(7) 0.049(8) -0.069(12)
C55 0.074(6) 0.081(8) 0.110(6) -0.021(7) 0.046(5) 0.006(5)
C54 0.079(6) 0.079(6) 0.053(4) 0.005(4) 0.019(4) 0.015(4)
C53 0.125(9) 0.046(4) 0.059(5) 0.001(4) 0.048(6) 0.011(5)
O2B 0.091(11) 0.047(3) 0.046(9) -0.006(6) 0.021(6) -0.001(6)
C56B 0.186(17) 0.114(7) 0.064(9) 0.012(7) 0.049(8) -0.069(12)
C55B 0.074(6) 0.081(8) 0.110(6) -0.021(7) 0.046(5) 0.006(5)
C54B 0.062(10) 0.061(10) 0.033(8) -0.001(7) 0.007(7) 0.025(8)
C53B 0.042(9) 0.078(13) 0.045(9) -0.020(8) -0.004(8) 0.031(9)
O4 0.06(3) 0.065(19) 0.07(3) 0.011(15) -0.026(19) -0.006(16)
C63 0.063(6) 0.054(5) 0.066(4) -0.010(4) -0.015(4) 0.007(4)
C64 0.052(8) 0.068(5) 0.166(11) -0.007(6) -0.024(8) -0.025(7)
O4B 0.048(7) 0.024(3) 0.046(4) 0.001(2) 0.000(4) -0.007(3)
C63B 0.063(6) 0.054(5) 0.066(4) -0.010(4) -0.015(4) 0.007(4)
C64B 0.052(8) 0.068(5) 0.166(11) -0.007(6) -0.024(8) -0.025(7)
C61 0.078(4) 0.033(3) 0.134(5) 0.014(3) 0.021(4) -0.001(2)
C62 0.049(3) 0.046(3) 0.071(3) -0.005(2) 0.020(2) 0.008(2)

loop_
_atom_type_symbol
_atom_type_description
_atom_type_scat_dispersion_real
_atom_type_scat_dispersion_imag
_atom_type_scat_source
C C 0.0033 0.0016 'International Tables Vol C Tables 4.2.6.8 and 6.1.1.4'
H H 0.0000 0.0000 'International Tables Vol C Tables 4.2.6.8 and 6.1.1.4'
Li Li -0.0003 0.0001 'International Tables Vol C Tables 4.2.6.8 and 6.1.1.4'
N N 0.0061 0.0033 'International Tables Vol C Tables 4.2.6.8 and 6.1.1.4'
O O 0.0106 0.0060 'International Tables Vol C Tables 4.2.6.8 and 6.1.1.4'
S S 0.1246 0.1234 'International Tables Vol C Tables 4.2.6.8 and 6.1.1.4'
Fe Fe 0.3463 0.8444 'International Tables Vol C Tables 4.2.6.8 and 6.1.1.4'

loop_
_geom_angle_atom_site_label_1
_geom_angle_atom_site_label_2
_geom_angle_atom_site_label_3
_geom_angle
N1 Fe1 N2 94.26(11)
N1 Fe1 N3 96.00(11)
N2 Fe1 N3 94.75(11)
N1 Fe1 S1 119.19(8)
N2 Fe1 S1 123.20(8)
N3 Fe1 S1 122.50(9)
C42 S1 Fe1 102.80(13)
C3 N1 C6 107.7(3)
C3 N1 Fe1 112.1(2)
C6 N1 Fe1 140.0(2)
C7 N2 C10 107.6(3)
C7 N2 Fe1 111.7(2)
C10 N2 Fe1 138.9(2)
C14 N3 C11 106.5(3)
C14 N3 Fe1 141.5(2)
C11 N3 Fe1 111.8(2)
C11 C2 C7 107.7(3)
C11 C2 C1 109.9(3)
C7 C2 C1 109.6(3)
C11 C2 C3 109.8(3)
C7 C2 C3 110.1(3)
C1 C2 C3 109.8(3)
C4 C3 N1 109.3(3)
C4 C3 C2 131.2(3)
N1 C3 C2 119.6(3)
C3 C4 C5 106.9(3)
C6 C5 C4 108.1(4)
C5 C6 N1 108.1(3)
C5 C6 C24 127.5(3)
N1 C6 C24 124.5(3)
C8 C7 N2 109.2(3)
C8 C7 C2 131.4(3)
N2 C7 C2 119.3(3)
C7 C8 C9 107.3(3)
C10 C9 C8 107.4(3)
C9 C10 N2 108.5(3)
C9 C10 C33 128.3(4)
N2 C10 C33 122.8(3)
C12 C11 N3 109.7(3)
C12 C11 C2 131.3(3)
N3 C11 C2 118.9(3)
C11 C12 C13 107.1(3)
C14 C13 C12 108.2(3)
C13 C14 N3 108.5(3)
C13 C14 C15 130.2(3)
N3 C14 C15 121.2(3)
C16 C15 C20 118.7(4)
C16 C15 C14 122.0(3)
C20 C15 C14 119.3(3)
C17 C16 C15 120.1(3)
C17 C16 C21 120.0(4)
C15 C16 C21 119.9(4)
C18 C17 C16 121.7(4)
C19 C18 C17 117.6(4)
C19 C18 C22 121.2(4)
C17 C18 C22 121.2(4)
C18 C19 C20 122.7(4)
C19 C20 C15 119.2(4)
C19 C20 C23 120.5(4)
C15 C20 C23 120.3(4)
C25 C24 C29 118.4(3)
C25 C24 C6 119.8(3)
C29 C24 C6 121.8(3)
C26 C25 C24 120.1(3)
C26 C25 C30 118.2(4)
C24 C25 C30 121.8(3)
C25 C26 C27 122.3(3)
C26 C27 C28 117.2(3)
C26 C27 C31 121.3(3)
C28 C27 C31 121.4(3)
C27 C28 C29 122.6(3)
C28 C29 C24 119.5(3)
C28 C29 C32 118.7(3)
C24 C29 C32 121.8(3)
C34 C33 C38 118.7(3)
C34 C33 C10 121.6(3)
C38 C33 C10 119.7(3)
C35 C34 C33 119.7(3)
C35 C34 C39 119.7(3)
C33 C34 C39 120.6(3)
C36 C35 C34 122.3(4)
C37 C36 C35 117.5(3)
C37 C36 C40 121.2(4)
C35 C36 C40 121.4(4)
C36 C37 C38 122.7(3)
C37 C38 C33 119.1(3)
C37 C38 C41 120.4(3)
C33 C38 C41 120.4(3)
C43 C42 S1 112.6(3)
C48 C43 C44 117.9(4)
C48 C43 C42 120.0(4)
C44 C43 C42 122.1(4)
C45 C44 C43 121.5(4)
C44 C45 C46 119.7(4)
C47 C46 C45 120.2(4)
C46 C47 C48 120.4(4)
C43 C48 C47 120.4(4)
O4 Li1 O2B 105(3)
O4 Li1 O3 110(2)
O2B Li1 O3 95.2(16)
O4 Li1 O1 129(2)
O2B Li1 O1 110(2)
O3 Li1 O1 103.4(3)
O4 Li1 O4B 10(2)
O2B Li1 O4B 111.6(19)
O3 Li1 O4B 115.7(5)
O1 Li1 O4B 118.5(6)
O4 Li1 O2 98(2)
O2B Li1 O2 10(2)
O3 Li1 O2 104.5(7)
O1 Li1 O2 110.2(8)
O4B Li1 O2 103.7(9)
O4 Li1 O1B 105(2)
O2B Li1 O1B 133(2)
O3 Li1 O1B 107.6(5)
O1 Li1 O1B 26.1(4)
O4B Li1 O1B 94.8(7)
O2 Li1 O1B 130.7(9)
O4 Li1 C63 34(2)
O2B Li1 C63 87.0(19)
O3 Li1 C63 142.1(8)
O1 Li1 C63 111.4(9)
O4B Li1 C63 32.6(10)
O2 Li1 C63 77.4(12)
O1B Li1 C63 97.8(10)
C50 O1 C51 110.7(5)
C50 O1 Li1 124.8(4)
C51 O1 Li1 124.3(5)
O1 C50 C49 108.4(5)
C52 C51 O1 112.1(7)
C50B O1B C51B 108.9(19)
C50B O1B Li1 117.0(17)
C51B O1B Li1 130.1(13)
O1B C50B C49B 114.3(19)
C52B C51B O1B 88(2)
C60 O3 C57 110.7(5)
C60 O3 Li1 135.2(4)
C57 O3 Li1 114.0(4)
C58 C57 O3 111.0(12)
C57 C58 C59 102.5(9)
C60 C59 C58 107.1(10)
O3 C60 C59 101.3(5)
C57B C58B C59B 103.8(19)
C60B C59B C58B 104(3)
C53 O2 C56 105.8(19)
C53 O2 Li1 140.3(18)
C56 O2 Li1 111.0(13)
C55 C56 O2 106.6(12)
C56 C55 C54 96.1(9)
C55 C54 C53 103.9(7)
O2 C53 C54 103.0(13)
C56B O2B C53B 83(3)
C56B O2B Li1 115(4)
C53B O2B Li1 111(4)
C55B C56B O2B 137(4)
C54B C53B O2B 106(3)
C62 O4 C63 121(5)
C62 O4 Li1 131(5)
C63 O4 Li1 105(4)
C64 C63 O4 133(5)
C64 C63 Li1 103(4)
O4 C63 Li1 40(3)
C62 O4B C63B 110.1(12)
C62 O4B Li1 121.3(11)
C63B O4B Li1 127.5(10)
O4B C63B C64B 110.8(10)
O4B C62 C61 114.9(8)
O4B C62 O4 15(3)
C61 C62 O4 103(3)

loop_
_geom_bond_atom_site_label_1
_geom_bond_atom_site_label_2
_geom_bond_distance
Fe1 N1 1.958(3)
Fe1 N2 1.974(3)
Fe1 N3 1.975(3)
Fe1 S1 2.2381(11)
S1 C42 1.835(4)
N1 C3 1.384(4)
N1 C6 1.385(4)
N2 C7 1.386(4)
N2 C10 1.388(5)
N3 C14 1.386(4)
N3 C11 1.401(4)
C1 C2 1.536(5)
C2 C11 1.528(5)
C2 C7 1.534(5)
C2 C3 1.538(5)
C3 C4 1.366(5)
C4 C5 1.410(6)
C5 C6 1.376(5)
C6 C24 1.484(5)
C7 C8 1.372(5)
C8 C9 1.416(6)
C9 C10 1.384(5)
C10 C33 1.483(5)
C11 C12 1.363(5)
C12 C13 1.402(6)
C13 C14 1.384(5)
C14 C15 1.483(5)
C15 C16 1.398(5)
C15 C20 1.407(5)
C16 C17 1.390(6)
C16 C21 1.516(5)
C17 C18 1.389(6)
C18 C19 1.376(6)
C18 C22 1.534(6)
C19 C20 1.390(6)
C20 C23 1.512(6)
C24 C25 1.412(5)
C24 C29 1.416(5)
C25 C26 1.389(5)
C25 C30 1.524(5)
C26 C27 1.393(5)
C27 C28 1.393(5)
C27 C31 1.510(5)
C28 C29 1.393(5)
C29 C32 1.512(5)
C33 C34 1.405(5)
C33 C38 1.413(5)
C34 C35 1.391(5)
C34 C39 1.516(5)
C35 C36 1.386(5)
C36 C37 1.381(5)
C36 C40 1.515(5)
C37 C38 1.394(5)
C38 C41 1.513(5)
C42 C43 1.504(5)
C43 C48 1.389(6)
C43 C44 1.394(6)
C44 C45 1.374(6)
C45 C46 1.384(6)
C46 C47 1.362(6)
C47 C48 1.397(6)
Li1 O4 1.81(7)
Li1 O2B 1.89(7)
Li1 O3 1.948(8)
Li1 O1 1.950(7)
Li1 O4B 1.999(19)
Li1 O2 2.01(3)
Li1 O1B 2.062(13)
Li1 C63 2.69(3)
O1 C50 1.434(7)
O1 C51 1.522(8)
C49 C50 1.519(9)
C51 C52 1.413(12)
O1B C50B 1.458(19)
O1B C51B 1.518(17)
C49B C50B 1.54(2)
C51B C52B 1.41(2)
O3 C60 1.444(6)
O3 C57 1.470(7)
C57 C58 1.35(2)
C58 C59 1.63(3)
C59 C60 1.457(10)
C57B C58B 1.37(3)
C58B C59B 1.65(4)
C59B C60B 1.456(19)
O2 C53 1.36(3)
O2 C56 1.49(3)
C56 C55 1.405(15)
C55 C54 1.435(12)
C54 C53 1.527(11)
O2B C56B 1.51(7)
O2B C53B 1.78(5)
C56B C55B 1.40(4)
C54B C53B 1.58(2)
O4 C62 1.49(7)
O4 C63 1.57(8)
C63 C64 1.14(6)
O4B C62 1.424(15)
O4B C63B 1.428(19)
C63B C64B 1.448(17)
C61 C62 1.480(6)
